data_7063825
loop_
_publ_author_name
'Jia, Ying-Hao'
'Liu, Xing'
'Zhou, Jian'
'Qin, Qi-Pin'
'Du, Jia-Yin'

_publ_section_title
;
 Two structural types of lanthanide MOFs based on long-chain flexible
 sebacic acid: synthesis, luminescence, sensing, and magnetic properties
;
_journal_issue 26
_journal_name_full 'New Journal of Chemistry'
_journal_page_first 11227
_journal_page_last 11240
_journal_paper_doi 10.1039/D5NJ02067K
_journal_volume 49
_journal_year 2025
_chemical_formula_moiety '(C30 H50 O13 Sm2), 0.5(H2 O)'
_chemical_formula_sum 'C30 H51 O13.5 Sm2'
_chemical_formula_weight 928.43
_space_group_crystal_system monoclinic
_space_group_IT_number 15
_space_group_name_Hall '-C 2yc'
_space_group_name_H-M_alt 'C 1 2/c 1'
_atom_sites_solution_hydrogens mixed
_audit_creation_method SHELXL-2014/7
_audit_update_record
;
2025-02-10 deposited with the CCDC.	2025-05-30 downloaded from the CCDC.
;
_cell_angle_alpha 90
_cell_angle_beta 95.9550(10)
_cell_angle_gamma 90
_cell_formula_units_Z 8
_cell_length_a 14.2827(6)
_cell_length_b 8.1384(3)
_cell_length_c 60.234(2)
_cell_measurement_reflns_used 9051
_cell_measurement_temperature 302(2)
_cell_measurement_theta_max 30.50
_cell_measurement_theta_min 2.40
_cell_volume 6963.7(5)
_computing_cell_refinement 'Bruker SAINT'
_computing_data_collection 'Bruker APEX2'
_computing_data_reduction 'Bruker SAINT'
_computing_molecular_graphics 'Bruker SHELXTL'
_computing_publication_material 'Bruker SHELXTL'
_computing_structure_refinement 'SHELXL-2014 (Sheldrick 2014)'
_computing_structure_solution 'SHELXS-97 (Sheldrick 2008)'
_diffrn_ambient_temperature 302(2)
_diffrn_measured_fraction_theta_full 0.999
_diffrn_measured_fraction_theta_max 0.999
_diffrn_measurement_device_type 'Bruker APEX-II CCD'
_diffrn_measurement_method '\f and \w scans'
_diffrn_radiation_type MoK\a
_diffrn_radiation_wavelength 0.71073
_diffrn_reflns_av_R_equivalents 0.0565
_diffrn_reflns_av_unetI/netI 0.0293
_diffrn_reflns_Laue_measured_fraction_full 0.999
_diffrn_reflns_Laue_measured_fraction_max 0.999
_diffrn_reflns_limit_h_max 18
_diffrn_reflns_limit_h_min -18
_diffrn_reflns_limit_k_max 10
_diffrn_reflns_limit_k_min -10
_diffrn_reflns_limit_l_max 77
_diffrn_reflns_limit_l_min -78
_diffrn_reflns_number 63642
_diffrn_reflns_point_group_measured_fraction_full 0.999
_diffrn_reflns_point_group_measured_fraction_max 0.999
_diffrn_reflns_theta_full 25.242
_diffrn_reflns_theta_max 27.484
_diffrn_reflns_theta_min 2.040
_exptl_absorpt_coefficient_mu 3.402
_exptl_absorpt_correction_T_max 0.7456
_exptl_absorpt_correction_T_min 0.4065
_exptl_absorpt_correction_type multi-scan
_exptl_absorpt_process_details 'SADABS 2014/5'
_exptl_crystal_colour colourless
_exptl_crystal_density_diffrn 1.771
_exptl_crystal_description block
_exptl_crystal_F_000 3704
_exptl_crystal_size_max 0.120
_exptl_crystal_size_mid 0.080
_exptl_crystal_size_min 0.060
_exptl_transmission_factor_max 0.813
_exptl_transmission_factor_min 0.726
_refine_diff_density_max 2.300
_refine_diff_density_min -2.465
_refine_diff_density_rms 0.187
_refine_ls_extinction_coef 0.00072(11)
_refine_ls_extinction_expression Fc^*^=kFc[1+0.001xFc^2^\l^3^/sin(2\q)]^-1/4^
_refine_ls_extinction_method 'SHELXL-2014/7 (Sheldrick 2014'
_refine_ls_goodness_of_fit_ref 1.068
_refine_ls_hydrogen_treatment mixed
_refine_ls_matrix_type full
_refine_ls_number_parameters 464
_refine_ls_number_reflns 8010
_refine_ls_number_restraints 22
_refine_ls_restrained_S_all 1.067
_refine_ls_R_factor_all 0.0543
_refine_ls_R_factor_gt 0.0526
_refine_ls_shift/su_max 0.004
_refine_ls_shift/su_mean 0.000
_refine_ls_structure_factor_coef Fsqd
_refine_ls_weighting_details 'w=1/[\s^2^(Fo^2^)+(0.1500P)^2^+103.2934P] where P=(Fo^2^+2Fc^2^)/3'
_refine_ls_weighting_scheme calc
_refine_ls_wR_factor_gt 0.2047
_refine_ls_wR_factor_ref 0.2069
_reflns_Friedel_coverage 0.000
_reflns_number_gt 7729
_reflns_number_total 8010
_reflns_threshold_expression 'I > 2\s(I)'
_cod_data_source_file d5nj02067k2.cif
_cod_data_source_block 2a
_cod_depositor_comments 'Adding full bibliography for 7063825--7063829.cif.'
_cod_original_cell_volume 6963.8(5)
_cod_original_sg_symbol_H-M 'C 2/c'
_cod_database_code 7063825
_shelx_shelxl_version_number 2014/7
_shelx_space_group_comment
;
The symmetry employed for this shelxl refinement is uniquely defined
by the following loop, which should always be used as a source of
symmetry information in preference to the above space-group names.
They are only intended as comments.
;
_shelx_estimated_absorpt_t_min 0.686
_shelx_estimated_absorpt_t_max 0.822

loop_
_space_group_symop_operation_xyz
'x, y, z'
'-x, y, -z+1/2'
'x+1/2, y+1/2, z'
'-x+1/2, y+1/2, -z+1/2'
'-x, -y, -z'
'x, -y, z-1/2'
'-x+1/2, -y+1/2, -z'
'x+1/2, -y+1/2, z-1/2'

loop_
_atom_site_label
_atom_site_type_symbol
_atom_site_fract_x
_atom_site_fract_y
_atom_site_fract_z
_atom_site_U_iso_or_equiv
_atom_site_adp_type
_atom_site_occupancy
_atom_site_site_symmetry_order
_atom_site_calc_flag
_atom_site_refinement_flags_posn
_atom_site_refinement_flags_adp
_atom_site_refinement_flags_occupancy
_atom_site_disorder_assembly
_atom_site_disorder_group
Sm1 Sm 0.33626(2) 0.69270(5) 0.62534(2) 0.02170(17) Uani 1 1 d . . . . .
Sm2 Sm 0.60472(2) 0.89905(5) 0.62755(2) 0.02321(17) Uani 1 1 d . . . . .
O1 O 0.1982(4) 0.8264(8) 0.60966(10) 0.0332(13) Uani 1 1 d . . . . .
O1W O 0.7032(5) 0.6603(8) 0.62443(13) 0.0407(15) Uani 1 1 d D . . . .
H1A H 0.734(6) 0.731(9) 0.619(2) 0.061 Uiso 1 1 d D U . . .
H1B H 0.725(7) 0.567(5) 0.624(2) 0.061 Uiso 1 1 d D U . . .
O2 O 0.0742(4) 0.6598(8) 0.61006(11) 0.0365(13) Uani 1 1 d . . . . .
O3 O 0.0763(5) 0.6188(7) 0.39520(10) 0.0338(13) Uani 1 1 d . . . . .
O4 O -0.0511(4) 0.6817(9) 0.41079(10) 0.0376(14) Uani 1 1 d . . . . .
O5 O 0.2232(4) 0.5849(8) 0.64882(9) 0.0294(12) Uani 1 1 d . . . . .
O6 O 0.1843(5) 0.3641(8) 0.66658(11) 0.0420(16) Uani 1 1 d . . . . .
O7 O 0.4874(4) 0.6627(9) 0.86365(11) 0.0360(14) Uani 1 1 d . . . . .
O8 O 0.5789(4) 0.4757(8) 0.85239(11) 0.0379(14) Uani 1 1 d . . . . .
O9 O 0.2403(4) 0.4683(7) 0.60724(9) 0.0272(11) Uani 1 1 d . . . . .
O10 O 0.3579(5) 0.5504(9) 0.59018(11) 0.0404(15) Uani 1 1 d . . . . .
O11 O 0.3645(5) 0.8911(10) 0.65215(13) 0.055(2) Uani 1 1 d . . . . .
O12 O 0.5027(4) 1.0140(9) 0.65198(11) 0.0392(15) Uani 1 1 d . . . . .
C1 C 0.1172(5) 0.7759(10) 0.60142(13) 0.0254(14) Uani 1 1 d . . . . .
C2 C 0.0736(6) 0.8518(13) 0.58027(14) 0.0364(18) Uani 1 1 d . . . . .
H2A H 0.0903 0.9672 0.5798 0.044 Uiso 1 1 calc R U . . .
H2B H 0.0056 0.8434 0.5794 0.044 Uiso 1 1 calc R U . . .
C3 C 0.1096(7) 0.7610(14) 0.56055(14) 0.040(2) Uani 1 1 d . . . . .
H3A H 0.1772 0.7762 0.5612 0.048 Uiso 1 1 calc R U . . .
H3B H 0.0979 0.6445 0.5621 0.048 Uiso 1 1 calc R U . . .
C4 C 0.0653(8) 0.8167(15) 0.53781(16) 0.049(3) Uani 1 1 d . . . . .
H4A H -0.0023 0.8002 0.5370 0.059 Uiso 1 1 calc R U . . .
H4B H 0.0766 0.9334 0.5362 0.059 Uiso 1 1 calc R U . . .
C5 C 0.1030(8) 0.7259(17) 0.51875(16) 0.053(3) Uani 1 1 d . . . . .
H5A H 0.1694 0.7516 0.5189 0.063 Uiso 1 1 calc R U . . .
H5B H 0.0981 0.6088 0.5214 0.063 Uiso 1 1 calc R U . . .
C6 C 0.0550(8) 0.7629(16) 0.49586(16) 0.049(2) Uani 1 1 d . . . . .
H6A H 0.0585 0.8803 0.4933 0.059 Uiso 1 1 calc R U . . .
H6B H -0.0110 0.7343 0.4956 0.059 Uiso 1 1 calc R U . . .
C7 C 0.0947(8) 0.6748(17) 0.47669(15) 0.051(3) Uani 1 1 d . . . . .
H7A H 0.1601 0.7066 0.4765 0.061 Uiso 1 1 calc R U . . .
H7B H 0.0933 0.5574 0.4795 0.061 Uiso 1 1 calc R U . . .
C8 C 0.0440(8) 0.7078(15) 0.45404(15) 0.047(2) Uani 1 1 d . . . . .
H8A H 0.0437 0.8254 0.4514 0.056 Uiso 1 1 calc R U . . .
H8B H -0.0209 0.6727 0.4540 0.056 Uiso 1 1 calc R U . . .
C9 C 0.0862(7) 0.6231(14) 0.43495(14) 0.039(2) Uani 1 1 d . . . . .
H9A H 0.1500 0.6626 0.4345 0.047 Uiso 1 1 calc R U . . .
H9B H 0.0896 0.5061 0.4380 0.047 Uiso 1 1 calc R U . . .
C10 C 0.0336(6) 0.6482(10) 0.41252(12) 0.0290(16) Uani 1 1 d . . . . .
C11 C 0.2251(5) 0.5012(10) 0.66679(13) 0.0278(15) Uani 1 1 d . . . . .
C12 C 0.2790(6) 0.5672(13) 0.68749(13) 0.0370(19) Uani 1 1 d . . . . .
H12A H 0.2649 0.6834 0.6885 0.044 Uiso 1 1 calc R U . . .
H12B H 0.3456 0.5577 0.6858 0.044 Uiso 1 1 calc R U . . .
C13 C 0.2613(7) 0.4875(14) 0.70923(14) 0.042(2) Uani 1 1 d . . . . .
H13A H 0.2734 0.3705 0.7083 0.050 Uiso 1 1 calc R U . . .
H13B H 0.1957 0.5020 0.7116 0.050 Uiso 1 1 calc R U . . .
C14 C 0.3230(7) 0.5592(15) 0.72890(14) 0.042(2) Uani 1 1 d . . . . .
H14A H 0.3114 0.6765 0.7295 0.050 Uiso 1 1 calc R U . . .
H14B H 0.3885 0.5441 0.7264 0.050 Uiso 1 1 calc R U . . .
C15 C 0.3072(7) 0.4836(15) 0.75143(14) 0.045(2) Uani 1 1 d . . . . .
H15A H 0.2423 0.5010 0.7542 0.054 Uiso 1 1 calc R U . . .
H15B H 0.3178 0.3661 0.7508 0.054 Uiso 1 1 calc R U . . .
C16 C 0.3715(8) 0.5560(17) 0.77055(15) 0.051(3) Uani 1 1 d . . . . .
H16A H 0.3606 0.6736 0.7710 0.061 Uiso 1 1 calc R U . . .
H16B H 0.4363 0.5395 0.7676 0.061 Uiso 1 1 calc R U . . .
C17 C 0.3587(6) 0.4838(14) 0.79331(14) 0.041(2) Uani 1 1 d . . . . .
H17A H 0.3636 0.3651 0.7925 0.049 Uiso 1 1 calc R U . . .
H17B H 0.2962 0.5105 0.7971 0.049 Uiso 1 1 calc R U . . .
C18 C 0.4316(7) 0.5476(15) 0.81174(14) 0.043(2) Uani 1 1 d . . . . .
H18A H 0.4270 0.6664 0.8124 0.051 Uiso 1 1 calc R U . . .
H18B H 0.4941 0.5206 0.8079 0.051 Uiso 1 1 calc R U . . .
C19 C 0.4194(6) 0.4760(13) 0.83501(13) 0.037(2) Uani 1 1 d . . . . .
H19A H 0.3589 0.5087 0.8396 0.045 Uiso 1 1 calc R U . . .
H19B H 0.4215 0.3570 0.8345 0.045 Uiso 1 1 calc R U . . .
C20 C 0.4976(5) 0.5398(10) 0.85142(12) 0.0262(15) Uani 1 1 d . . . . .
C21 C 0.2887(6) 0.4541(12) 0.59117(13) 0.0319(17) Uani 1 1 d . . . . .
C22 C 0.2626(8) 0.3313(14) 0.57308(16) 0.047(3) Uani 1 1 d . . . . .
H22A H 0.2943 0.2286 0.5772 0.057 Uiso 1 1 calc R U . . .
H22B H 0.1954 0.3113 0.5724 0.057 Uiso 1 1 calc R U . . .
C23 C 0.2860(8) 0.3792(14) 0.55023(15) 0.045(2) Uani 1 1 d . . . . .
H23A H 0.3538 0.3858 0.5503 0.053 Uiso 1 1 calc R U . . .
H23B H 0.2604 0.4875 0.5467 0.053 Uiso 1 1 calc R U . . .
C24 C 0.2479(8) 0.2599(16) 0.53222(16) 0.049(2) Uani 1 1 d . . . . .
H24A H 0.2740 0.1519 0.5358 0.058 Uiso 1 1 calc R U . . .
H24B H 0.1801 0.2524 0.5323 0.058 Uiso 1 1 calc R U . . .
C25 C 0.2699(8) 0.3076(15) 0.50903(15) 0.050(3) Uani 1 1 d . . . . .
H25A H 0.2453 0.4169 0.5057 0.060 Uiso 1 1 calc R U . . .
H25B H 0.3377 0.3122 0.5089 0.060 Uiso 1 1 calc R U . . .
C26 C 0.4252(5) 0.9953(10) 0.65927(13) 0.0285(16) Uani 1 1 d D . . . .
C27 C 0.3935(16) 1.126(3) 0.6748(3) 0.033(6) Uani 0.5 1 d D U P A -1
H27A H 0.3850 1.2288 0.6666 0.039 Uiso 0.5 1 calc R U P A -1
H27B H 0.3328 1.0949 0.6793 0.039 Uiso 0.5 1 calc R U P A -1
C28 C 0.4607(14) 1.156(3) 0.6956(2) 0.045(5) Uani 0.5 1 d D . P A -1
H28A H 0.4488 1.2666 0.7008 0.054 Uiso 0.5 1 calc R U P A -1
H28B H 0.5240 1.1560 0.6911 0.054 Uiso 0.5 1 calc R U P A -1
C29 C 0.460(2) 1.042(3) 0.7155(3) 0.045(6) Uani 0.5 1 d D . P A -1
H29A H 0.4889 0.9386 0.7120 0.054 Uiso 0.5 1 calc R U P A -1
H29B H 0.3956 1.0200 0.7181 0.054 Uiso 0.5 1 calc R U P A -1
C30 C 0.5123(16) 1.110(3) 0.7368(3) 0.050(5) Uani 0.5 1 d D . P A -1
H30A H 0.4878 1.2188 0.7394 0.060 Uiso 0.5 1 calc R U P A -1
H30B H 0.5781 1.1223 0.7345 0.060 Uiso 0.5 1 calc R U P A -1
C31 C 0.5065(19) 1.009(4) 0.7578(3) 0.058(6) Uani 0.5 1 d D . P A -1
H31A H 0.5371 0.9037 0.7562 0.070 Uiso 0.5 1 calc R U P A -1
H31B H 0.4410 0.9881 0.7598 0.070 Uiso 0.5 1 calc R U P A -1
C32 C 0.5533(19) 1.097(3) 0.7783(3) 0.044(6) Uani 0.5 1 d D . P A -1
H32A H 0.5260 1.2055 0.7791 0.052 Uiso 0.5 1 calc R U P A -1
H32B H 0.6198 1.1103 0.7767 0.052 Uiso 0.5 1 calc R U P A -1
C33 C 0.5426(18) 1.005(3) 0.7999(3) 0.055(6) Uani 0.5 1 d D . P A -1
H33A H 0.4762 0.9963 0.8019 0.066 Uiso 0.5 1 calc R U P A -1
H33B H 0.5675 0.8950 0.7989 0.066 Uiso 0.5 1 calc R U P A -1
C34 C 0.5934(19) 1.091(2) 0.8200(2) 0.031(5) Uani 0.5 1 d D . P A -1
H34A H 0.5642 1.1969 0.8210 0.037 Uiso 0.5 1 d R U P A -1
H34B H 0.6592 1.1075 0.8186 0.037 Uiso 0.5 1 d R U P A -1
O2W O 0.8781(7) 0.7065(14) 0.6172(3) 0.036(3) Uani 0.5 1 d D . P . .
H2C H 0.932(2) 0.672(10) 0.619(4) 0.053 Uiso 0.5 1 d D U P . .
H2D H 0.872(6) 0.806(5) 0.615(4) 0.053 Uiso 0.5 1 d D U P . .

loop_
_atom_site_aniso_label
_atom_site_aniso_U_11
_atom_site_aniso_U_22
_atom_site_aniso_U_33
_atom_site_aniso_U_23
_atom_site_aniso_U_13
_atom_site_aniso_U_12
Sm1 0.0181(2) 0.0315(3) 0.0148(2) -0.00330(13) -0.00155(14) -0.00806(13)
Sm2 0.0193(2) 0.0339(3) 0.0159(2) -0.00401(13) -0.00057(14) -0.00958(13)
O1 0.030(3) 0.036(3) 0.032(3) -0.007(2) -0.004(2) 0.002(2)
O1W 0.036(3) 0.031(3) 0.055(4) -0.012(3) 0.008(3) 0.005(3)
O2 0.033(3) 0.036(3) 0.039(3) 0.011(3) -0.001(3) -0.004(3)
O3 0.047(4) 0.034(3) 0.021(3) -0.002(2) 0.010(2) -0.007(3)
O4 0.030(3) 0.055(4) 0.026(3) -0.008(3) -0.003(2) -0.010(3)
O5 0.023(3) 0.048(3) 0.016(2) -0.003(2) -0.002(2) -0.010(2)
O6 0.058(4) 0.040(3) 0.026(3) 0.002(3) -0.007(3) -0.018(3)
O7 0.024(3) 0.051(3) 0.032(3) -0.011(3) -0.002(2) 0.016(3)
O8 0.027(3) 0.043(3) 0.043(4) -0.013(3) -0.001(3) 0.003(2)
O9 0.027(3) 0.038(3) 0.018(2) -0.009(2) 0.008(2) -0.010(2)
O10 0.039(3) 0.049(4) 0.035(3) -0.021(3) 0.015(3) -0.021(3)
O11 0.047(4) 0.068(5) 0.051(4) -0.036(4) 0.013(3) -0.032(4)
O12 0.031(3) 0.052(4) 0.037(3) -0.013(3) 0.013(3) -0.011(3)
C1 0.024(3) 0.032(4) 0.020(3) 0.000(3) 0.001(3) 0.004(3)
C2 0.034(4) 0.051(5) 0.023(4) -0.001(4) -0.004(3) 0.002(4)
C3 0.042(5) 0.059(6) 0.017(4) 0.000(4) -0.003(3) 0.010(4)
C4 0.054(6) 0.068(7) 0.022(4) -0.004(4) -0.006(4) 0.014(5)
C5 0.051(6) 0.084(8) 0.021(4) -0.003(5) -0.005(4) 0.008(6)
C6 0.055(6) 0.071(7) 0.020(4) -0.002(4) -0.005(4) 0.006(5)
C7 0.047(6) 0.084(8) 0.019(4) -0.003(4) -0.005(4) 0.003(5)
C8 0.047(5) 0.072(7) 0.020(4) -0.004(4) -0.003(4) 0.002(5)
C9 0.035(4) 0.059(6) 0.022(4) 0.003(4) -0.003(3) 0.007(4)
C10 0.043(4) 0.031(4) 0.013(3) -0.002(3) -0.002(3) -0.015(3)
C11 0.022(3) 0.040(4) 0.021(3) -0.004(3) 0.000(3) -0.005(3)
C12 0.036(4) 0.053(5) 0.019(4) 0.000(4) -0.009(3) -0.013(4)
C13 0.039(5) 0.068(6) 0.016(4) 0.000(4) -0.003(3) -0.008(4)
C14 0.039(5) 0.065(6) 0.020(4) -0.002(4) -0.006(3) -0.008(4)
C15 0.042(5) 0.073(7) 0.019(4) -0.003(4) -0.005(3) -0.009(5)
C16 0.045(5) 0.085(8) 0.020(4) -0.001(5) -0.007(4) -0.010(5)
C17 0.033(4) 0.065(6) 0.023(4) 0.001(4) -0.005(3) -0.002(4)
C18 0.037(5) 0.066(6) 0.023(4) -0.005(4) -0.006(3) -0.009(4)
C19 0.028(4) 0.064(6) 0.019(4) -0.007(4) -0.002(3) -0.008(4)
C20 0.026(3) 0.034(4) 0.019(3) -0.002(3) 0.003(3) 0.006(3)
C21 0.031(4) 0.046(5) 0.020(4) -0.013(3) 0.005(3) -0.011(3)
C22 0.053(6) 0.061(6) 0.029(5) -0.027(4) 0.012(4) -0.029(5)
C23 0.048(5) 0.063(6) 0.023(4) -0.016(4) 0.001(4) -0.011(5)
C24 0.048(5) 0.071(7) 0.026(5) -0.020(5) -0.002(4) -0.008(5)
C25 0.053(6) 0.074(8) 0.022(4) -0.023(5) -0.001(4) -0.002(5)
C26 0.022(3) 0.038(4) 0.026(4) -0.008(3) 0.006(3) -0.005(3)
C27 0.030(8) 0.034(8) 0.034(9) -0.003(7) 0.003(7) -0.003(6)
C28 0.043(10) 0.065(13) 0.026(9) -0.011(9) 0.000(7) -0.019(9)
C29 0.057(15) 0.051(14) 0.026(14) 0.001(10) -0.001(10) -0.008(11)
C30 0.052(12) 0.070(16) 0.029(10) -0.017(10) 0.010(9) -0.015(11)
C31 0.064(15) 0.078(18) 0.029(10) 0.014(10) -0.009(11) -0.008(13)
C32 0.056(13) 0.059(15) 0.018(10) 0.003(10) 0.010(9) -0.013(11)
C33 0.075(16) 0.069(15) 0.020(10) 0.004(9) -0.002(9) -0.006(12)
C34 0.041(11) 0.038(12) 0.015(8) 0.002(8) 0.009(8) 0.001(8)
O2W 0.005(4) 0.036(6) 0.066(9) 0.012(6) 0.003(5) -0.004(4)

loop_
_atom_type_symbol
_atom_type_description
_atom_type_scat_dispersion_real
_atom_type_scat_dispersion_imag
_atom_type_scat_source
C C 0.0033 0.0016 'International Tables Vol C Tables 4.2.6.8 and 6.1.1.4'
H H 0.0000 0.0000 'International Tables Vol C Tables 4.2.6.8 and 6.1.1.4'
O O 0.0106 0.0060 'International Tables Vol C Tables 4.2.6.8 and 6.1.1.4'
Sm Sm -0.1638 3.4418 'International Tables Vol C Tables 4.2.6.8 and 6.1.1.4'

loop_
_geom_angle_atom_site_label_1
_geom_angle_atom_site_label_2
_geom_angle_atom_site_label_3
_geom_angle
_geom_angle_site_symmetry_1
_geom_angle_site_symmetry_3
_geom_angle_publ_flag
O11 Sm1 O1 92.1(3) . . ?
O11 Sm1 O3 81.4(2) . 7_566 ?
O1 Sm1 O3 87.5(2) . 7_566 ?
O11 Sm1 O5 85.6(2) . . ?
O1 Sm1 O5 79.7(2) . . ?
O3 Sm1 O5 161.3(2) 7_566 . ?
O11 Sm1 O8 94.6(3) . 2_656 ?
O1 Sm1 O8 153.2(2) . 2_656 ?
O3 Sm1 O8 119.1(2) 7_566 2_656 ?
O5 Sm1 O8 75.0(2) . 2_656 ?
O11 Sm1 O10 155.5(2) . . ?
O1 Sm1 O10 92.7(2) . . ?
O3 Sm1 O10 74.9(2) 7_566 . ?
O5 Sm1 O10 118.9(2) . . ?
O8 Sm1 O10 91.9(3) 2_656 . ?
O11 Sm1 O9 151.9(2) . . ?
O1 Sm1 O9 76.2(2) . . ?
O3 Sm1 O9 122.68(19) 7_566 . ?
O5 Sm1 O9 67.41(18) . . ?
O8 Sm1 O9 85.9(2) 2_656 . ?
O10 Sm1 O9 52.09(18) . . ?
O11 Sm1 O7 77.7(3) . 2_656 ?
O1 Sm1 O7 155.5(2) . 2_656 ?
O3 Sm1 O7 69.1(2) 7_566 2_656 ?
O5 Sm1 O7 120.97(19) . 2_656 ?
O8 Sm1 O7 51.1(2) 2_656 2_656 ?
O10 Sm1 O7 88.3(2) . 2_656 ?
O9 Sm1 O7 122.2(2) . 2_656 ?
O11 Sm1 C21 176.2(3) . . ?
O1 Sm1 C21 84.2(2) . . ?
O3 Sm1 C21 99.2(2) 7_566 . ?
O5 Sm1 C21 92.9(2) . . ?
O8 Sm1 C21 88.4(3) 2_656 . ?
O10 Sm1 C21 26.2(2) . . ?
O9 Sm1 C21 25.9(2) . . ?
O7 Sm1 C21 106.1(2) 2_656 . ?
O11 Sm1 C20 83.5(3) . 2_656 ?
O1 Sm1 C20 174.7(2) . 2_656 ?
O3 Sm1 C20 94.6(2) 7_566 2_656 ?
O5 Sm1 C20 97.1(2) . 2_656 ?
O8 Sm1 C20 25.7(2) 2_656 2_656 ?
O10 Sm1 C20 92.5(2) . 2_656 ?
O9 Sm1 C20 106.5(2) . 2_656 ?
O7 Sm1 C20 25.6(2) 2_656 2_656 ?
C21 Sm1 C20 100.2(2) . 2_656 ?
O11 Sm1 Sm2 118.21(18) . 3_445 ?
O1 Sm1 Sm2 68.78(16) . 3_445 ?
O3 Sm1 Sm2 148.74(16) 7_566 3_445 ?
O5 Sm1 Sm2 34.79(13) . 3_445 ?
O8 Sm1 Sm2 85.23(15) 2_656 3_445 ?
O10 Sm1 Sm2 85.83(14) . 3_445 ?
O9 Sm1 Sm2 33.78(12) . 3_445 ?
O7 Sm1 Sm2 135.69(15) 2_656 3_445 ?
C21 Sm1 Sm2 59.65(16) . 3_445 ?
C20 Sm1 Sm2 110.87(16) 2_656 3_445 ?
O12 Sm2 O2 80.0(2) . 3 ?
O12 Sm2 O7 78.1(2) . 2_656 ?
O2 Sm2 O7 136.4(2) 3 2_656 ?
O12 Sm2 O1W 140.0(3) . . ?
O2 Sm2 O1W 139.5(2) 3 . ?
O7 Sm2 O1W 73.3(2) 2_656 . ?
O12 Sm2 O4 122.7(2) . 7_566 ?
O2 Sm2 O4 78.3(2) 3 7_566 ?
O7 Sm2 O4 82.5(2) 2_656 7_566 ?
O1W Sm2 O4 80.7(2) . 7_566 ?
O12 Sm2 O9 141.7(2) . 3 ?
O2 Sm2 O9 72.2(2) 3 3 ?
O7 Sm2 O9 139.9(2) 2_656 3 ?
O1W Sm2 O9 69.6(2) . 3 ?
O4 Sm2 O9 77.1(2) 7_566 3 ?
O12 Sm2 O6 73.3(3) . 3 ?
O2 Sm2 O6 123.8(2) 3 3 ?
O7 Sm2 O6 84.8(2) 2_656 3 ?
O1W Sm2 O6 76.8(3) . 3 ?
O4 Sm2 O6 156.6(2) 7_566 3 ?
O9 Sm2 O6 100.8(2) 3 3 ?
O12 Sm2 O5 82.6(2) . 3 ?
O2 Sm2 O5 76.9(2) 3 3 ?
O7 Sm2 O5 135.9(2) 2_656 3 ?
O1W Sm2 O5 99.0(2) . 3 ?
O4 Sm2 O5 140.3(2) 7_566 3 ?
O9 Sm2 O5 66.00(18) 3 3 ?
O6 Sm2 O5 51.6(2) 3 3 ?
O12 Sm2 O3 74.2(2) . 7_566 ?
O2 Sm2 O3 73.3(2) 3 7_566 ?
O7 Sm2 O3 64.58(19) 2_656 7_566 ?
O1W Sm2 O3 115.8(2) . 7_566 ?
O4 Sm2 O3 48.84(19) 7_566 7_566 ?
O9 Sm2 O3 120.17(18) 3 7_566 ?
O6 Sm2 O3 139.0(2) 3 7_566 ?
O5 Sm2 O3 144.81(19) 3 7_566 ?
O12 Sm2 C11 74.4(2) . 3 ?
O2 Sm2 C11 99.8(2) 3 3 ?
O7 Sm2 C11 109.8(2) 2_656 3 ?
O1W Sm2 C11 89.6(2) . 3 ?
O4 Sm2 C11 161.5(2) 7_566 3 ?
O9 Sm2 C11 84.8(2) 3 3 ?
O6 Sm2 C11 25.7(2) 3 3 ?
O5 Sm2 C11 26.1(2) 3 3 ?
O3 Sm2 C11 148.6(2) 7_566 3 ?
O12 Sm2 C10 98.9(2) . 7_566 ?
O2 Sm2 C10 71.5(2) 3 7_566 ?
O7 Sm2 C10 75.2(2) 2_656 7_566 ?
O1W Sm2 C10 100.1(3) . 7_566 ?
O4 Sm2 C10 23.8(2) 7_566 7_566 ?
O9 Sm2 C10 96.7(2) 3 7_566 ?
O6 Sm2 C10 159.7(2) 3 7_566 ?
O5 Sm2 C10 147.5(2) 3 7_566 ?
O3 Sm2 C10 25.4(2) 7_566 7_566 ?
C11 Sm2 C10 170.1(2) 3 7_566 ?
O12 Sm2 Sm1 109.92(16) . 3 ?
O2 Sm2 Sm1 65.06(15) 3 3 ?
O7 Sm2 Sm1 158.53(15) 2_656 3 ?
O1W Sm2 Sm1 89.32(17) . 3 ?
O4 Sm2 Sm1 107.51(15) 7_566 3 ?
O9 Sm2 Sm1 33.91(12) 3 3 ?
O6 Sm2 Sm1 78.95(15) 3 3 ?
O5 Sm2 Sm1 33.21(13) 3 3 ?
O3 Sm2 Sm1 136.23(12) 7_566 3 ?
C11 Sm2 Sm1 56.35(16) 3 3 ?
C10 Sm2 Sm1 121.25(15) 7_566 3 ?
O12 Sm2 H1A 154(3) . . ?
O2 Sm2 H1A 121.1(10) 3 . ?
O7 Sm2 H1A 92.5(8) 2_656 . ?
O1W Sm2 H1A 19.6(4) . . ?
O4 Sm2 H1A 79(3) 7_566 . ?
O9 Sm2 H1A 50.0(5) 3 . ?
O6 Sm2 H1A 82(3) 3 . ?
O5 Sm2 H1A 88(3) 3 . ?
O3 Sm2 H1A 123(3) 7_566 . ?
C11 Sm2 H1A 87(3) 3 . ?
C10 Sm2 H1A 102(3) 7_566 . ?
Sm1 Sm2 H1A 71.6(15) 3 . ?
C1 O1 Sm1 133.7(5) . . ?
Sm2 O1W H1A 79(7) . . ?
Sm2 O1W H1B 165(7) . . ?
H1A O1W H1B 115(2) . . ?
C1 O2 Sm2 140.2(5) . 3_445 ?
C10 O3 Sm1 128.0(5) . 7_566 ?
C10 O3 Sm2 85.1(5) . 7_566 ?
Sm1 O3 Sm2 106.5(2) 7_566 7_566 ?
C10 O4 Sm2 103.2(5) . 7_566 ?
C11 O5 Sm1 137.1(5) . . ?
C11 O5 Sm2 93.7(5) . 3_445 ?
Sm1 O5 Sm2 112.0(2) . 3_445 ?
C11 O6 Sm2 94.2(5) . 3_445 ?
C20 O7 Sm2 149.1(5) . 2_656 ?
C20 O7 Sm1 93.3(5) . 2_656 ?
Sm2 O7 Sm1 114.3(3) 2_656 2_656 ?
C20 O8 Sm1 97.2(5) . 2_656 ?
C21 O9 Sm2 152.8(5) . 3_445 ?
C21 O9 Sm1 94.8(5) . . ?
Sm2 O9 Sm1 112.3(2) 3_445 . ?
C21 O10 Sm1 94.7(5) . . ?
C26 O11 Sm1 141.4(6) . . ?
C26 O12 Sm2 143.1(5) . . ?
O2 C1 O1 122.5(7) . . ?
O2 C1 C2 118.8(7) . . ?
O1 C1 C2 118.6(8) . . ?
C1 C2 C3 108.5(8) . . ?
C1 C2 H2A 110.0 . . ?
C3 C2 H2A 110.0 . . ?
C1 C2 H2B 110.0 . . ?
C3 C2 H2B 110.0 . . ?
H2A C2 H2B 108.4 . . ?
C4 C3 C2 114.4(8) . . ?
C4 C3 H3A 108.7 . . ?
C2 C3 H3A 108.7 . . ?
C4 C3 H3B 108.7 . . ?
C2 C3 H3B 108.7 . . ?
H3A C3 H3B 107.6 . . ?
C5 C4 C3 113.0(9) . . ?
C5 C4 H4A 109.0 . . ?
C3 C4 H4A 109.0 . . ?
C5 C4 H4B 109.0 . . ?
C3 C4 H4B 109.0 . . ?
H4A C4 H4B 107.8 . . ?
C6 C5 C4 115.7(10) . . ?
C6 C5 H5A 108.4 . . ?
C4 C5 H5A 108.4 . . ?
C6 C5 H5B 108.4 . . ?
C4 C5 H5B 108.4 . . ?
H5A C5 H5B 107.4 . . ?
C5 C6 C7 115.6(10) . . ?
C5 C6 H6A 108.4 . . ?
C7 C6 H6A 108.4 . . ?
C5 C6 H6B 108.4 . . ?
C7 C6 H6B 108.4 . . ?
H6A C6 H6B 107.5 . . ?
C8 C7 C6 115.1(10) . . ?
C8 C7 H7A 108.5 . . ?
C6 C7 H7A 108.5 . . ?
C8 C7 H7B 108.5 . . ?
C6 C7 H7B 108.5 . . ?
H7A C7 H7B 107.5 . . ?
C7 C8 C9 114.6(9) . . ?
C7 C8 H8A 108.6 . . ?
C9 C8 H8A 108.6 . . ?
C7 C8 H8B 108.6 . . ?
C9 C8 H8B 108.6 . . ?
H8A C8 H8B 107.6 . . ?
C10 C9 C8 115.0(8) . . ?
C10 C9 H9A 108.5 . . ?
C8 C9 H9A 108.5 . . ?
C10 C9 H9B 108.5 . . ?
C8 C9 H9B 108.5 . . ?
H9A C9 H9B 107.5 . . ?
O4 C10 O3 121.1(7) . . ?
O4 C10 C9 120.3(8) . . ?
O3 C10 C9 118.2(8) . . ?
O4 C10 Sm2 53.0(4) . 7_566 ?
O3 C10 Sm2 69.5(4) . 7_566 ?
C9 C10 Sm2 161.1(6) . 7_566 ?
O6 C11 O5 119.7(7) . . ?
O6 C11 C12 121.7(8) . . ?
O5 C11 C12 118.6(7) . . ?
O6 C11 Sm2 60.1(4) . 3_445 ?
O5 C11 Sm2 60.2(4) . 3_445 ?
C12 C11 Sm2 173.7(6) . 3_445 ?
C11 C12 C13 116.8(8) . . ?
C11 C12 H12A 108.1 . . ?
C13 C12 H12A 108.1 . . ?
C11 C12 H12B 108.1 . . ?
C13 C12 H12B 108.1 . . ?
H12A C12 H12B 107.3 . . ?
C12 C13 C14 112.1(8) . . ?
C12 C13 H13A 109.2 . . ?
C14 C13 H13A 109.2 . . ?
C12 C13 H13B 109.2 . . ?
C14 C13 H13B 109.2 . . ?
H13A C13 H13B 107.9 . . ?
C13 C14 C15 114.3(9) . . ?
C13 C14 H14A 108.7 . . ?
C15 C14 H14A 108.7 . . ?
C13 C14 H14B 108.7 . . ?
C15 C14 H14B 108.7 . . ?
H14A C14 H14B 107.6 . . ?
C16 C15 C14 112.6(9) . . ?
C16 C15 H15A 109.1 . . ?
C14 C15 H15A 109.1 . . ?
C16 C15 H15B 109.1 . . ?
C14 C15 H15B 109.1 . . ?
H15A C15 H15B 107.8 . . ?
C15 C16 C17 114.5(9) . . ?
C15 C16 H16A 108.6 . . ?
C17 C16 H16A 108.6 . . ?
C15 C16 H16B 108.6 . . ?
C17 C16 H16B 108.6 . . ?
H16A C16 H16B 107.6 . . ?
C16 C17 C18 112.7(9) . . ?
C16 C17 H17A 109.1 . . ?
C18 C17 H17A 109.1 . . ?
C16 C17 H17B 109.1 . . ?
C18 C17 H17B 109.1 . . ?
H17A C17 H17B 107.8 . . ?
C17 C18 C19 113.4(8) . . ?
C17 C18 H18A 108.9 . . ?
C19 C18 H18A 108.9 . . ?
C17 C18 H18B 108.9 . . ?
C19 C18 H18B 108.9 . . ?
H18A C18 H18B 107.7 . . ?
C20 C19 C18 108.6(7) . . ?
C20 C19 H19A 110.0 . . ?
C18 C19 H19A 110.0 . . ?
C20 C19 H19B 110.0 . . ?
C18 C19 H19B 110.0 . . ?
H19A C19 H19B 108.3 . . ?
O7 C20 O8 117.4(7) . . ?
O7 C20 C19 122.3(7) . . ?
O8 C20 C19 120.1(7) . . ?
O7 C20 Sm1 61.1(4) . 2_656 ?
O8 C20 Sm1 57.1(4) . 2_656 ?
C19 C20 Sm1 167.7(6) . 2_656 ?
O9 C21 O10 118.4(7) . . ?
O9 C21 C22 120.6(7) . . ?
O10 C21 C22 121.0(7) . . ?
O9 C21 Sm1 59.3(4) . . ?
O10 C21 Sm1 59.1(4) . . ?
C22 C21 Sm1 179.0(8) . . ?
C23 C22 C21 115.6(8) . . ?
C23 C22 H22A 108.4 . . ?
C21 C22 H22A 108.4 . . ?
C23 C22 H22B 108.4 . . ?
C21 C22 H22B 108.4 . . ?
H22A C22 H22B 107.4 . . ?
C22 C23 C24 113.1(9) . . ?
C22 C23 H23A 109.0 . . ?
C24 C23 H23A 109.0 . . ?
C22 C23 H23B 109.0 . . ?
C24 C23 H23B 109.0 . . ?
H23A C23 H23B 107.8 . . ?
C25 C24 C23 113.7(10) . . ?
C25 C24 H24A 108.8 . . ?
C23 C24 H24A 108.8 . . ?
C25 C24 H24B 108.8 . . ?
C23 C24 H24B 108.8 . . ?
H24A C24 H24B 107.7 . . ?
C25 C25 C24 114.2(13) 7_556 . ?
C25 C25 H25A 108.7 7_556 . ?
C24 C25 H25A 108.7 . . ?
C25 C25 H25B 108.7 7_556 . ?
C24 C25 H25B 108.7 . . ?
H25A C25 H25B 107.6 . . ?
O12 C26 O11 124.8(7) . . ?
O12 C26 C27 117.7(13) . . ?
O11 C26 C27 116.5(12) . . ?
C28 C27 C26 114.7(14) . . ?
C28 C27 H27A 108.6 . . ?
C26 C27 H27A 108.6 . . ?
C28 C27 H27B 108.6 . . ?
C26 C27 H27B 108.6 . . ?
H27A C27 H27B 107.6 . . ?
C27 C28 C29 120.1(17) . . ?
C27 C28 H28A 107.3 . . ?
C29 C28 H28A 107.3 . . ?
C27 C28 H28B 107.3 . . ?
C29 C28 H28B 107.3 . . ?
H28A C28 H28B 106.9 . . ?
C28 C29 C30 113.8(16) . . ?
C28 C29 H29A 108.8 . . ?
C30 C29 H29A 108.8 . . ?
C28 C29 H29B 108.8 . . ?
C30 C29 H29B 108.8 . . ?
H29A C29 H29B 107.7 . . ?
C29 C30 C31 116.3(14) . . ?
C29 C30 H30A 108.2 . . ?
C31 C30 H30A 108.2 . . ?
C29 C30 H30B 108.2 . . ?
C31 C30 H30B 108.2 . . ?
H30A C30 H30B 107.4 . . ?
C30 C31 C32 111.3(17) . . ?
C30 C31 H31A 109.4 . . ?
C32 C31 H31A 109.4 . . ?
C30 C31 H31B 109.4 . . ?
C32 C31 H31B 109.4 . . ?
H31A C31 H31B 108.0 . . ?
C31 C32 C33 112.8(15) . . ?
C31 C32 H32A 109.0 . . ?
C33 C32 H32A 109.0 . . ?
C31 C32 H32B 109.0 . . ?
C33 C32 H32B 109.0 . . ?
H32A C32 H32B 107.8 . . ?
C34 C33 C32 111.9(15) . . ?
C34 C33 H33A 109.2 . . ?
C32 C33 H33A 109.2 . . ?
C34 C33 H33B 109.2 . . ?
C32 C33 H33B 109.2 . . ?
H33A C33 H33B 107.9 . . ?
C33 C34 H34A 106.8 . . ?
C33 C34 H34B 112.9 . . ?
H34A C34 H34B 108.5 . . ?
H2C O2W H2D 116(2) . . ?

loop_
_geom_bond_atom_site_label_1
_geom_bond_atom_site_label_2
_geom_bond_distance
_geom_bond_site_symmetry_2
_geom_bond_publ_flag
Sm1 O11 2.290(7) . ?
Sm1 O1 2.362(6) . ?
Sm1 O3 2.401(6) 7_566 ?
Sm1 O5 2.419(6) . ?
Sm1 O8 2.459(6) 2_656 ?
Sm1 O10 2.462(6) . ?
Sm1 O9 2.469(5) . ?
Sm1 O7 2.548(6) 2_656 ?
Sm1 C21 2.860(8) . ?
Sm1 C20 2.906(8) 2_656 ?
Sm1 Sm2 4.0936(5) 3_445 ?
Sm2 O12 2.369(6) . ?
Sm2 O2 2.389(6) 3 ?
Sm2 O7 2.420(6) 2_656 ?
Sm2 O1W 2.418(6) . ?
Sm2 O4 2.446(6) 7_566 ?
Sm2 O9 2.460(5) 3 ?
Sm2 O6 2.519(6) 3 ?
Sm2 O5 2.519(5) 3 ?
Sm2 O3 2.802(7) 7_566 ?
Sm2 C11 2.897(8) 3 ?
Sm2 C10 2.980(8) 7_566 ?
Sm2 Sm1 4.0936(5) 3 ?
Sm2 H1A 2.40(9) . ?
O1 C1 1.279(10) . ?
O1W H1A 0.821(10) . ?
O1W H1B 0.821(10) . ?
O2 C1 1.268(10) . ?
O2 Sm2 2.389(6) 3_445 ?
O3 C10 1.285(10) . ?
O3 Sm1 2.401(6) 7_566 ?
O3 Sm2 2.802(7) 7_566 ?
O4 C10 1.234(11) . ?
O4 Sm2 2.446(6) 7_566 ?
O5 C11 1.277(10) . ?
O5 Sm2 2.519(5) 3_445 ?
O6 C11 1.258(10) . ?
O6 Sm2 2.519(6) 3_445 ?
O7 C20 1.260(10) . ?
O7 Sm2 2.420(6) 2_656 ?
O7 Sm1 2.548(6) 2_656 ?
O8 C20 1.269(10) . ?
O8 Sm1 2.459(6) 2_656 ?
O9 C21 1.253(9) . ?
O9 Sm2 2.460(5) 3_445 ?
O10 C21 1.268(10) . ?
O11 C26 1.256(10) . ?
O12 C26 1.242(10) . ?
C1 C2 1.492(11) . ?
C2 C3 1.533(13) . ?
C2 H2A 0.9700 . ?
C2 H2B 0.9700 . ?
C3 C4 1.518(12) . ?
C3 H3A 0.9700 . ?
C3 H3B 0.9700 . ?
C4 C5 1.511(14) . ?
C4 H4A 0.9700 . ?
C4 H4B 0.9700 . ?
C5 C6 1.505(13) . ?
C5 H5A 0.9700 . ?
C5 H5B 0.9700 . ?
C6 C7 1.518(15) . ?
C6 H6A 0.9700 . ?
C6 H6B 0.9700 . ?
C7 C8 1.501(13) . ?
C7 H7A 0.9700 . ?
C7 H7B 0.9700 . ?
C8 C9 1.517(13) . ?
C8 H8A 0.9700 . ?
C8 H8B 0.9700 . ?
C9 C10 1.490(11) . ?
C9 H9A 0.9700 . ?
C9 H9B 0.9700 . ?
C10 Sm2 2.981(7) 7_566 ?
C11 C12 1.496(10) . ?
C11 Sm2 2.897(7) 3_445 ?
C12 C13 1.506(12) . ?
C12 H12A 0.9700 . ?
C12 H12B 0.9700 . ?
C13 C14 1.518(12) . ?
C13 H13A 0.9700 . ?
C13 H13B 0.9700 . ?
C14 C15 1.528(13) . ?
C14 H14A 0.9700 . ?
C14 H14B 0.9700 . ?
C15 C16 1.516(13) . ?
C15 H15A 0.9700 . ?
C15 H15B 0.9700 . ?
C16 C17 1.520(13) . ?
C16 H16A 0.9700 . ?
C16 H16B 0.9700 . ?
C17 C18 1.531(12) . ?
C17 H17A 0.9700 . ?
C17 H17B 0.9700 . ?
C18 C19 1.545(13) . ?
C18 H18A 0.9700 . ?
C18 H18B 0.9700 . ?
C19 C20 1.506(11) . ?
C19 H19A 0.9700 . ?
C19 H19B 0.9700 . ?
C20 Sm1 2.906(8) 2_656 ?
C21 C22 1.497(11) . ?
C22 C23 1.501(14) . ?
C22 H22A 0.9700 . ?
C22 H22B 0.9700 . ?
C23 C24 1.514(13) . ?
C23 H23A 0.9700 . ?
C23 H23B 0.9700 . ?
C24 C25 1.514(15) . ?
C24 H24A 0.9700 . ?
C24 H24B 0.9700 . ?
C25 C25 1.502(18) 7_556 ?
C25 H25A 0.9700 . ?
C25 H25B 0.9700 . ?
C26 C27 1.519(10) . ?
C27 C28 1.517(10) . ?
C27 H27A 0.9700 . ?
C27 H27B 0.9700 . ?
C28 C29 1.518(10) . ?
C28 H28A 0.9700 . ?
C28 H28B 0.9700 . ?
C29 C30 1.517(10) . ?
C29 H29A 0.9700 . ?
C29 H29B 0.9700 . ?
C30 C31 1.518(10) . ?
C30 H30A 0.9700 . ?
C30 H30B 0.9700 . ?
C31 C32 1.520(10) . ?
C31 H31A 0.9700 . ?
C31 H31B 0.9700 . ?
C32 C33 1.520(10) . ?
C32 H32A 0.9700 . ?
C32 H32B 0.9700 . ?
C33 C34 1.516(10) . ?
C33 H33A 0.9700 . ?
C33 H33B 0.9700 . ?
C34 H34A 0.9600 . ?
C34 H34B 0.9600 . ?
O2W H2C 0.820(11) . ?
O2W H2D 0.820(11) . ?

loop_
_geom_hbond_atom_site_label_D
_geom_hbond_atom_site_label_H
_geom_hbond_atom_site_label_A
_geom_hbond_distance_DH
_geom_hbond_distance_HA
_geom_hbond_distance_DA
_geom_hbond_angle_DHA
_geom_hbond_site_symmetry_A
O1W H1A O2W 0.821(10) 2.09(9) 2.607(12) 121(8) .
O1W H1B O1 0.821(10) 2.16(8) 2.858(9) 143(12) 3_545
C22 H22A O2W 0.97 2.58 3.147(18) 117.2 3_445
C22 H22B O4 0.97 2.39 3.269(12) 150.4 5_566
C27 H27A O8 0.97 2.39 3.32(3) 160.5 2_666
O2W H2C O2 0.820(11) 2.15(9) 2.902(12) 153(18) 1_655
O2W H2C O3 0.820(11) 2.51(14) 2.844(14) 106(11) 5_666
O2W H2C O12 0.820(11) 2.50(18) 3.039(14) 124(18) 3_545
O2W H2D O8 0.820(11) 2.4(2) 2.881(16) 116(20) 4_656

loop_
_geom_torsion_atom_site_label_1
_geom_torsion_atom_site_label_2
_geom_torsion_atom_site_label_3
_geom_torsion_atom_site_label_4
_geom_torsion
_geom_torsion_site_symmetry_1
_geom_torsion_site_symmetry_2
_geom_torsion_site_symmetry_3
_geom_torsion_site_symmetry_4
_geom_torsion_publ_flag
Sm2 O2 C1 O1 -39.6(13) 3_445 . . . ?
Sm2 O2 C1 C2 137.7(7) 3_445 . . . ?
Sm1 O1 C1 O2 41.1(12) . . . . ?
Sm1 O1 C1 C2 -136.3(7) . . . . ?
O2 C1 C2 C3 -91.6(10) . . . . ?
O1 C1 C2 C3 85.9(10) . . . . ?
C1 C2 C3 C4 175.5(9) . . . . ?
C2 C3 C4 C5 179.5(10) . . . . ?
C3 C4 C5 C6 174.0(11) . . . . ?
C4 C5 C6 C7 178.5(11) . . . . ?
C5 C6 C7 C8 177.9(11) . . . . ?
C6 C7 C8 C9 178.2(10) . . . . ?
C7 C8 C9 C10 177.0(10) . . . . ?
Sm2 O4 C10 O3 14.7(9) 7_566 . . . ?
Sm2 O4 C10 C9 -158.6(7) 7_566 . . . ?
Sm1 O3 C10 O4 94.6(9) 7_566 . . . ?
Sm2 O3 C10 O4 -12.5(8) 7_566 . . . ?
Sm1 O3 C10 C9 -91.9(9) 7_566 . . . ?
Sm2 O3 C10 C9 161.0(7) 7_566 . . . ?
Sm1 O3 C10 Sm2 107.1(6) 7_566 . . 7_566 ?
C8 C9 C10 O4 -24.5(13) . . . . ?
C8 C9 C10 O3 162.0(9) . . . . ?
C8 C9 C10 Sm2 -88(2) . . . 7_566 ?
Sm2 O6 C11 O5 -9.1(8) 3_445 . . . ?
Sm2 O6 C11 C12 173.0(7) 3_445 . . . ?
Sm1 O5 C11 O6 -119.3(8) . . . . ?
Sm2 O5 C11 O6 9.1(8) 3_445 . . . ?
Sm1 O5 C11 C12 58.6(11) . . . . ?
Sm2 O5 C11 C12 -173.0(7) 3_445 . . . ?
Sm1 O5 C11 Sm2 -128.4(7) . . . 3_445 ?
O6 C11 C12 C13 -16.1(14) . . . . ?
O5 C11 C12 C13 166.0(8) . . . . ?
C11 C12 C13 C14 177.4(9) . . . . ?
C12 C13 C14 C15 179.5(9) . . . . ?
C13 C14 C15 C16 178.8(10) . . . . ?
C14 C15 C16 C17 -179.7(10) . . . . ?
C15 C16 C17 C18 174.2(10) . . . . ?
C16 C17 C18 C19 179.7(10) . . . . ?
C17 C18 C19 C20 176.9(8) . . . . ?
Sm2 O7 C20 O8 163.5(9) 2_656 . . . ?
Sm1 O7 C20 O8 9.6(8) 2_656 . . . ?
Sm2 O7 C20 C19 -12.4(17) 2_656 . . . ?
Sm1 O7 C20 C19 -166.3(7) 2_656 . . . ?
Sm2 O7 C20 Sm1 153.9(13) 2_656 . . 2_656 ?
Sm1 O8 C20 O7 -10.0(8) 2_656 . . . ?
Sm1 O8 C20 C19 166.0(7) 2_656 . . . ?
C18 C19 C20 O7 96.5(10) . . . . ?
C18 C19 C20 O8 -79.3(11) . . . . ?
C18 C19 C20 Sm1 -6(3) . . . 2_656 ?
Sm2 O9 C21 O10 174.1(8) 3_445 . . . ?
Sm1 O9 C21 O10 -1.6(9) . . . . ?
Sm2 O9 C21 C22 -3(2) 3_445 . . . ?
Sm1 O9 C21 C22 -178.8(9) . . . . ?
Sm2 O9 C21 Sm1 175.6(14) 3_445 . . . ?
Sm1 O10 C21 O9 1.6(10) . . . . ?
Sm1 O10 C21 C22 178.8(9) . . . . ?
O9 C21 C22 C23 148.0(10) . . . . ?
O10 C21 C22 C23 -29.2(16) . . . . ?
C21 C22 C23 C24 -173.3(10) . . . . ?
C22 C23 C24 C25 179.3(10) . . . . ?
C23 C24 C25 C25 -178.4(13) . . . 7_556 ?
Sm2 O12 C26 O11 -7.9(17) . . . . ?
Sm2 O12 C26 C27 -176.0(11) . . . . ?
Sm1 O11 C26 O12 -3.0(19) . . . . ?
Sm1 O11 C26 C27 165.2(12) . . . . ?
O12 C26 C27 C28 -57(2) . . . . ?
O11 C26 C27 C28 133.4(18) . . . . ?
C26 C27 C28 C29 -81(3) . . . . ?
C27 C28 C29 C30 -165(2) . . . . ?
C28 C29 C30 C31 174(2) . . . . ?
C29 C30 C31 C32 -175(3) . . . . ?
C30 C31 C32 C33 176(2) . . . . ?
C31 C32 C33 C34 177(2) . . . . ?
